data_7243392
loop_
_publ_author_name
'Ejarque, Daniel'
'Calvet, Teresa'
'Font-Bardia, Merc\`e'
'Pons, Josefina'

_publ_section_title
;
 Steric crowding of a series of pyridine based ligands influencing the
 photophysical properties of Zn(II) complexes
;
_journal_issue 35
_journal_name_full CrystEngComm
_journal_page_first 6199
_journal_page_last 6213
_journal_paper_doi 10.1039/D1CE00833A
_journal_volume 23
_journal_year 2021
_chemical_formula_moiety '2(C34 H28 N4 O6 Zn), 3(C2 H6 O)'
_chemical_formula_sum 'C74 H74 N8 O15 Zn2'
_chemical_formula_weight 1446.15
_space_group_crystal_system orthorhombic
_space_group_IT_number 29
_space_group_name_Hall 'P 2c -2ac'
_space_group_name_H-M_alt 'P c a 21'
_atom_sites_solution_hydrogens geom
_audit_creation_method SHELXL-2018/1
_audit_update_record
;
2021-05-14 deposited with the CCDC.	2021-07-26 downloaded from the CCDC.
;
_cell_angle_alpha 90
_cell_angle_beta 90
_cell_angle_gamma 90
_cell_formula_units_Z 4
_cell_length_a 16.8072(9)
_cell_length_b 16.4259(8)
_cell_length_c 24.7605(15)
_cell_measurement_reflns_used 5930
_cell_measurement_temperature 100(2)
_cell_measurement_theta_max 29.23
_cell_measurement_theta_min 2.56
_cell_volume 6835.7(6)
_computing_cell_refinement 'Bruker SAINT'
_computing_data_collection 'Bruker APEX3'
_computing_data_reduction 'Bruker SAINT'
_computing_molecular_graphics 'Bruker SHELXTL'
_computing_publication_material 'Bruker SHELXTL'
_computing_structure_refinement 'SHELXL-2018/3 (Sheldrick, 2018)'
_computing_structure_solution 'SHELXT 2014/5 (Sheldrick, 2014)'
_diffrn_ambient_temperature 100(2)
_diffrn_measured_fraction_theta_full 0.999
_diffrn_measured_fraction_theta_max 0.999
_diffrn_measurement_device_type D8Venture
_diffrn_measurement_method '\f and \w scans'
_diffrn_radiation_type MoK\a
_diffrn_radiation_wavelength 0.71073
_diffrn_reflns_av_R_equivalents 0.1300
_diffrn_reflns_av_sigmaI/netI 0.1488
_diffrn_reflns_Laue_measured_fraction_full 0.999
_diffrn_reflns_Laue_measured_fraction_max 0.999
_diffrn_reflns_limit_h_max 23
_diffrn_reflns_limit_h_min -20
_diffrn_reflns_limit_k_max 22
_diffrn_reflns_limit_k_min -23
_diffrn_reflns_limit_l_max 34
_diffrn_reflns_limit_l_min -34
_diffrn_reflns_number 66762
_diffrn_reflns_point_group_measured_fraction_full 0.999
_diffrn_reflns_point_group_measured_fraction_max 0.999
_diffrn_reflns_theta_full 25.242
_diffrn_reflns_theta_max 30.058
_diffrn_reflns_theta_min 2.390
_diffrn_source microfocus
_exptl_absorpt_coefficient_mu 0.776
_exptl_absorpt_correction_T_max 0.7448
_exptl_absorpt_correction_T_min 0.6580
_exptl_absorpt_correction_type multi-scan
_exptl_absorpt_process_details sadabs
_exptl_crystal_colour colourless
_exptl_crystal_density_diffrn 1.405
_exptl_crystal_description prism
_exptl_crystal_F_000 3016
_exptl_crystal_size_max 0.776
_exptl_crystal_size_mid 0.130
_exptl_crystal_size_min 0.042
_refine_diff_density_max 2.095
_refine_diff_density_min -0.946
_refine_diff_density_rms 0.088
_refine_ls_abs_structure_details
;
 Refined as an inversion twin.
;
_refine_ls_abs_structure_Flack 0.117(14)
_refine_ls_extinction_method none
_refine_ls_goodness_of_fit_ref 0.920
_refine_ls_hydrogen_treatment constr
_refine_ls_matrix_type full
_refine_ls_number_parameters 899
_refine_ls_number_reflns 19837
_refine_ls_number_restraints 1
_refine_ls_restrained_S_all 0.920
_refine_ls_R_factor_all 0.1321
_refine_ls_R_factor_gt 0.0415
_refine_ls_shift/su_max 0.000
_refine_ls_shift/su_mean 0.000
_refine_ls_structure_factor_coef Fsqd
_refine_ls_weighting_details 'w=1/[\s^2^(Fo^2^)+(0.0160P)^2^] where P=(Fo^2^+2Fc^2^)/3'
_refine_ls_weighting_scheme calc
_refine_ls_wR_factor_gt 0.0739
_refine_ls_wR_factor_ref 0.1085
_reflns_Friedel_coverage 0.957
_reflns_Friedel_fraction_full 1.000
_reflns_Friedel_fraction_max 0.999
_reflns_number_gt 9892
_reflns_number_total 19837
_reflns_threshold_expression 'I > 2\s(I)'
_cod_data_source_file d1ce00833a2.cif
_cod_data_source_block c20yb65_0m_aa
_cod_depositor_comments 'Adding full bibliography for 7243387--7243392.cif.'
_cod_database_code 7243392
_shelx_shelxl_version_number 2018/1
_shelx_space_group_comment
;
The symmetry employed for this shelxl refinement is uniquely defined
by the following loop, which should always be used as a source of
symmetry information in preference to the above space-group names.
They are only intended as comments.
;

loop_
_space_group_symop_operation_xyz
'x, y, z'
'-x, -y, z+1/2'
'x+1/2, -y, z'
'-x+1/2, y, z+1/2'

loop_
_atom_site_label
_atom_site_type_symbol
_atom_site_fract_x
_atom_site_fract_y
_atom_site_fract_z
_atom_site_U_iso_or_equiv
_atom_site_adp_type
_atom_site_occupancy
_atom_site_site_symmetry_order
_atom_site_calc_flag
_atom_site_refinement_flags_posn
_atom_site_refinement_flags_adp
_atom_site_refinement_flags_occupancy
_atom_site_disorder_assembly
_atom_site_disorder_group
Zn1A Zn 0.62305(4) 0.49148(4) 0.55581(3) 0.02701(15) Uani 1 1 d . . . . .
O1A O 0.6550(2) 0.6134(2) 0.51414(17) 0.0310(10) Uani 1 1 d . . . . .
O2A O 0.5421(2) 0.5827(2) 0.55594(18) 0.0288(9) Uani 1 1 d . . . . .
O3A O 0.5526(2) 0.6701(2) 0.41604(18) 0.0344(11) Uani 1 1 d . . . . .
O4A O 0.7200(3) 0.4778(2) 0.59887(19) 0.0383(11) Uani 1 1 d . . . . .
O5A O 0.6278(3) 0.4932(3) 0.66262(18) 0.0415(12) Uani 1 1 d . . . . .
O6A O 0.6452(3) 0.3072(3) 0.7030(2) 0.0465(13) Uani 1 1 d . . . . .
N1A N 0.5923(3) 0.7617(3) 0.47920(19) 0.0256(12) Uani 1 1 d . . . . .
H1NA H 0.615095 0.809018 0.485438 0.031 Uiso 1 1 calc R U . . .
N2A N 0.7185(3) 0.4101(3) 0.7382(2) 0.0342(13) Uani 1 1 d . . . . .
H2NA H 0.732578 0.436492 0.767596 0.041 Uiso 1 1 calc R U . . .
N3A N 0.6497(3) 0.4248(3) 0.4868(2) 0.0269(11) Uani 1 1 d . . . . .
N4A N 0.5540(3) 0.3873(3) 0.5687(2) 0.0304(12) Uani 1 1 d . . . . .
C1A C 0.5867(4) 0.6329(3) 0.5298(2) 0.0270(14) Uani 1 1 d . . . . .
C2A C 0.5575(3) 0.7180(3) 0.5225(3) 0.0260(13) Uani 1 1 d . . . . .
C3A C 0.5094(3) 0.7522(3) 0.5596(3) 0.0266(13) Uani 1 1 d . . . . .
H3A H 0.494026 0.717001 0.588249 0.032 Uiso 1 1 calc R U . . .
C4A C 0.4773(3) 0.8339(3) 0.5631(3) 0.0265(13) Uani 1 1 d . . . . .
C5A C 0.4293(4) 0.8503(3) 0.6088(3) 0.0323(15) Uani 1 1 d . . . . .
H5A H 0.422209 0.809749 0.635732 0.039 Uiso 1 1 calc R U . . .
C6A C 0.3923(4) 0.9264(4) 0.6142(3) 0.0364(16) Uani 1 1 d . . . . .
H6A H 0.360564 0.937204 0.645178 0.044 Uiso 1 1 calc R U . . .
C7A C 0.4014(4) 0.9859(3) 0.5753(3) 0.0336(15) Uani 1 1 d . . . . .
H7A H 0.375788 1.037120 0.579386 0.040 Uiso 1 1 calc R U . . .
C8A C 0.4483(4) 0.9704(3) 0.5301(3) 0.0342(16) Uani 1 1 d . . . . .
H8A H 0.454314 1.010789 0.502962 0.041 Uiso 1 1 calc R U . . .
C9A C 0.4860(4) 0.8958(3) 0.5248(3) 0.0313(15) Uani 1 1 d . . . . .
H9A H 0.518905 0.886519 0.494258 0.038 Uiso 1 1 calc R U . . .
C10A C 0.5909(3) 0.7317(3) 0.4286(3) 0.0310(15) Uani 1 1 d . . . . .
C11A C 0.6400(4) 0.7769(4) 0.3876(3) 0.0453(19) Uani 1 1 d . . . . .
H11A H 0.665827 0.823630 0.404873 0.068 Uiso 1 1 calc R U . . .
H11B H 0.680648 0.740470 0.372737 0.068 Uiso 1 1 calc R U . . .
H11C H 0.605460 0.796163 0.358330 0.068 Uiso 1 1 calc R U . . .
C12A C 0.6952(4) 0.4727(4) 0.6475(3) 0.0368(16) Uani 1 1 d . . . . .
C13A C 0.7518(4) 0.4329(4) 0.6878(3) 0.0360(16) Uani 1 1 d . . . . .
C14A C 0.8270(4) 0.4176(4) 0.6733(3) 0.0388(16) Uani 1 1 d . . . . .
H14A H 0.842009 0.437096 0.638615 0.047 Uiso 1 1 calc R U . . .
C15A C 0.8896(4) 0.3749(3) 0.7035(3) 0.0322(15) Uani 1 1 d . . . . .
C16A C 0.8765(4) 0.3183(4) 0.7447(3) 0.0418(17) Uani 1 1 d . . . . .
H16A H 0.823443 0.306728 0.755450 0.050 Uiso 1 1 calc R U . . .
C17A C 0.9379(4) 0.2789(4) 0.7700(3) 0.0445(18) Uani 1 1 d . . . . .
H17A H 0.926845 0.241291 0.798120 0.053 Uiso 1 1 calc R U . . .
C18A C 1.0164(4) 0.2936(4) 0.7547(3) 0.0456(18) Uani 1 1 d . . . . .
H18A H 1.058844 0.265984 0.772234 0.055 Uiso 1 1 calc R U . . .
C19A C 1.0317(4) 0.3487(4) 0.7139(3) 0.0434(18) Uani 1 1 d . . . . .
H19A H 1.085118 0.359845 0.703810 0.052 Uiso 1 1 calc R U . . .
C20A C 0.9697(4) 0.3880(4) 0.6874(3) 0.0397(17) Uani 1 1 d . . . . .
H20A H 0.980926 0.423917 0.658268 0.048 Uiso 1 1 calc R U . . .
C21A C 0.6658(4) 0.3487(4) 0.7418(3) 0.0381(16) Uani 1 1 d . . . . .
C22A C 0.6389(4) 0.3286(4) 0.7976(3) 0.0441(18) Uani 1 1 d . . . . .
H22A H 0.584147 0.308057 0.796357 0.066 Uiso 1 1 calc R U . . .
H22B H 0.640882 0.377683 0.820038 0.066 Uiso 1 1 calc R U . . .
H22C H 0.673810 0.286890 0.812970 0.066 Uiso 1 1 calc R U . . .
C23A C 0.6955(4) 0.4471(4) 0.4464(3) 0.0389(17) Uani 1 1 d . . . . .
H23A H 0.716916 0.500580 0.445356 0.047 Uiso 1 1 calc R U . . .
C24A C 0.7130(4) 0.3908(5) 0.4044(3) 0.051(2) Uani 1 1 d . . . . .
H24A H 0.748466 0.406204 0.376289 0.062 Uiso 1 1 calc R U . . .
C25A C 0.6798(4) 0.3151(5) 0.4036(3) 0.048(2) Uani 1 1 d . . . . .
H25A H 0.690427 0.278688 0.374740 0.058 Uiso 1 1 calc R U . . .
C26A C 0.6299(4) 0.2920(4) 0.4459(3) 0.0394(18) Uani 1 1 d . . . . .
C27A C 0.5909(5) 0.2147(4) 0.4486(4) 0.055(2) Uani 1 1 d . . . . .
H27A H 0.599917 0.175633 0.420952 0.066 Uiso 1 1 calc R U . . .
C28A C 0.5420(5) 0.1968(4) 0.4894(4) 0.055(2) Uani 1 1 d . . . . .
H28A H 0.516887 0.144961 0.490241 0.066 Uiso 1 1 calc R U . . .
C29A C 0.5267(4) 0.2535(4) 0.5315(3) 0.0384(17) Uani 1 1 d . . . . .
C30A C 0.4743(4) 0.2386(4) 0.5738(4) 0.054(2) Uani 1 1 d . . . . .
H30A H 0.446918 0.188061 0.575976 0.065 Uiso 1 1 calc R U . . .
C31A C 0.4623(4) 0.2970(4) 0.6125(3) 0.050(2) Uani 1 1 d . . . . .
H31A H 0.425508 0.287779 0.640971 0.060 Uiso 1 1 calc R U . . .
C32A C 0.5048(4) 0.3710(4) 0.6098(3) 0.0395(16) Uani 1 1 d . . . . .
H32A H 0.498359 0.410080 0.637729 0.047 Uiso 1 1 calc R U . . .
C33A C 0.5641(4) 0.3300(4) 0.5296(3) 0.0360(16) Uani 1 1 d . . . . .
C34A C 0.6153(3) 0.3499(3) 0.4860(3) 0.0300(15) Uani 1 1 d . . . . .
Zn1B Zn 0.73214(4) 1.00335(4) 0.46207(3) 0.02811(15) Uani 1 1 d . . . . .
O1B O 0.8195(2) 0.9149(2) 0.46779(18) 0.0321(10) Uani 1 1 d . . . . .
O2B O 0.7026(2) 0.8833(2) 0.50210(18) 0.0339(11) Uani 1 1 d . . . . .
O3B O 0.8005(2) 0.8304(2) 0.60650(18) 0.0335(10) Uani 1 1 d . . . . .
O4B O 0.6176(3) 1.0202(3) 0.42572(19) 0.0416(12) Uani 1 1 d . . . . .
O5B O 0.7196(3) 0.9914(3) 0.37485(19) 0.0465(12) Uani 1 1 d . . . . .
O6B O 0.7110(3) 1.1597(3) 0.32241(18) 0.0411(11) Uani 1 1 d . . . . .
N1B N 0.7647(3) 0.7379(3) 0.5435(2) 0.0274(12) Uani 1 1 d . . . . .
H1NB H 0.741883 0.690533 0.537520 0.033 Uiso 1 1 calc R U . . .
N2B N 0.6480(3) 1.0515(3) 0.2838(2) 0.0387(13) Uani 1 1 d . . . . .
H2NB H 0.639030 1.023238 0.254204 0.046 Uiso 1 1 calc R U . . .
N3B N 0.7013(3) 1.0625(3) 0.5329(2) 0.0306(12) Uani 1 1 d . . . . .
N4B N 0.7983(3) 1.1115(3) 0.4542(2) 0.0320(12) Uani 1 1 d . . . . .
C1B C 0.7739(4) 0.8646(3) 0.4903(3) 0.0316(15) Uani 1 1 d . . . . .
C2B C 0.8009(4) 0.7785(3) 0.4996(3) 0.0278(14) Uani 1 1 d . . . . .
C3B C 0.8495(3) 0.7444(3) 0.4632(3) 0.0291(14) Uani 1 1 d . . . . .
H3B H 0.866169 0.779886 0.435077 0.035 Uiso 1 1 calc R U . . .
C4B C 0.8810(3) 0.6620(3) 0.4595(3) 0.0269(13) Uani 1 1 d . . . . .
C5B C 0.9344(4) 0.6464(4) 0.4172(3) 0.0366(16) Uani 1 1 d . . . . .
H5B H 0.944107 0.687982 0.391328 0.044 Uiso 1 1 calc R U . . .
C6B C 0.9735(4) 0.5724(4) 0.4116(3) 0.0418(17) Uani 1 1 d . . . . .
H6B H 1.010701 0.564710 0.383208 0.050 Uiso 1 1 calc R U . . .
C7B C 0.9582(4) 0.5100(4) 0.4474(3) 0.0386(18) Uani 1 1 d . . . . .
H7B H 0.983949 0.458877 0.443138 0.046 Uiso 1 1 calc R U . . .
C8B C 0.9037(4) 0.5223(4) 0.4909(3) 0.0414(17) Uani 1 1 d . . . . .
H8B H 0.892969 0.479974 0.515995 0.050 Uiso 1 1 calc R U . . .
C9B C 0.8665(4) 0.5982(3) 0.4955(3) 0.0357(16) Uani 1 1 d . . . . .
H9B H 0.829988 0.606722 0.524207 0.043 Uiso 1 1 calc R U . . .
C10B C 0.7633(4) 0.7679(3) 0.5934(3) 0.0308(15) Uani 1 1 d . . . . .
C11B C 0.7167(4) 0.7201(4) 0.6341(3) 0.0413(17) Uani 1 1 d . . . . .
H11D H 0.661569 0.739572 0.634740 0.062 Uiso 1 1 calc R U . . .
H11E H 0.740478 0.727217 0.669971 0.062 Uiso 1 1 calc R U . . .
H11F H 0.717538 0.662327 0.624344 0.062 Uiso 1 1 calc R U . . .
C12B C 0.6493(4) 1.0138(3) 0.3802(3) 0.0325(15) Uani 1 1 d . . . . .
C13B C 0.6022(4) 1.0370(4) 0.3305(3) 0.0389(17) Uani 1 1 d . . . . .
C14B C 0.5233(4) 1.0415(4) 0.3341(3) 0.0387(16) Uani 1 1 d . . . . .
H14B H 0.502478 1.027697 0.368617 0.046 Uiso 1 1 calc R U . . .
C15B C 0.4620(4) 1.0644(4) 0.2933(3) 0.0406(17) Uani 1 1 d . . . . .
C16B C 0.4767(4) 1.0756(4) 0.2385(3) 0.0460(18) Uani 1 1 d . . . . .
H16B H 0.529144 1.069233 0.224818 0.055 Uiso 1 1 calc R U . . .
C17B C 0.4159(4) 1.0957(4) 0.2041(3) 0.0461(19) Uani 1 1 d . . . . .
H17B H 0.427145 1.103125 0.166792 0.055 Uiso 1 1 calc R U . . .
C18B C 0.3386(5) 1.1054(4) 0.2221(4) 0.059(2) Uani 1 1 d . . . . .
H18B H 0.297021 1.119205 0.197778 0.070 Uiso 1 1 calc R U . . .
C19B C 0.3234(4) 1.0945(4) 0.2765(4) 0.059(2) Uani 1 1 d . . . . .
H19B H 0.270748 1.101291 0.289728 0.070 Uiso 1 1 calc R U . . .
C20B C 0.3839(4) 1.0738(4) 0.3120(3) 0.053(2) Uani 1 1 d . . . . .
H20B H 0.372299 1.065987 0.349227 0.064 Uiso 1 1 calc R U . . .
C21B C 0.7073(4) 1.1104(4) 0.2843(3) 0.0399(16) Uani 1 1 d . . . . .
C22B C 0.7612(4) 1.1116(4) 0.2387(3) 0.054(2) Uani 1 1 d . . . . .
H22D H 0.751851 1.160811 0.217233 0.081 Uiso 1 1 calc R U . . .
H22E H 0.751853 1.063397 0.216171 0.081 Uiso 1 1 calc R U . . .
H22F H 0.816220 1.111238 0.251683 0.081 Uiso 1 1 calc R U . . .
C23B C 0.6504(4) 1.0372(4) 0.5703(3) 0.0379(17) Uani 1 1 d . . . . .
H23B H 0.629692 0.983554 0.567658 0.045 Uiso 1 1 calc R U . . .
C24B C 0.6257(4) 1.0863(4) 0.6137(3) 0.0402(17) Uani 1 1 d . . . . .
H24B H 0.588537 1.066848 0.639589 0.048 Uiso 1 1 calc R U . . .
C25B C 0.6572(4) 1.1635(4) 0.6176(3) 0.0409(17) Uani 1 1 d . . . . .
H25B H 0.641349 1.197936 0.646447 0.049 Uiso 1 1 calc R U . . .
C26B C 0.7121(4) 1.1918(3) 0.5796(3) 0.0354(17) Uani 1 1 d . . . . .
C27B C 0.7473(4) 1.2698(4) 0.5818(3) 0.0408(18) Uani 1 1 d . . . . .
H27B H 0.734870 1.305481 0.610818 0.049 Uiso 1 1 calc R U . . .
C28B C 0.7990(4) 1.2942(4) 0.5425(3) 0.044(2) Uani 1 1 d . . . . .
H28B H 0.822336 1.346805 0.544626 0.053 Uiso 1 1 calc R U . . .
C29B C 0.8188(4) 1.2420(4) 0.4982(3) 0.0372(17) Uani 1 1 d . . . . .
C30B C 0.8726(4) 1.2634(4) 0.4571(3) 0.046(2) Uani 1 1 d . . . . .
H30B H 0.898905 1.314538 0.457756 0.055 Uiso 1 1 calc R U . . .
C31B C 0.8864(4) 1.2092(4) 0.4159(3) 0.048(2) Uani 1 1 d . . . . .
H31B H 0.922444 1.223029 0.387851 0.058 Uiso 1 1 calc R U . . .
C32B C 0.8475(4) 1.1333(4) 0.4151(3) 0.0425(17) Uani 1 1 d . . . . .
H32B H 0.856689 1.097054 0.385875 0.051 Uiso 1 1 calc R U . . .
C33B C 0.7851(3) 1.1640(3) 0.4955(3) 0.0316(15) Uani 1 1 d . . . . .
C34B C 0.7322(3) 1.1393(3) 0.5372(3) 0.0317(16) Uani 1 1 d . . . . .
O1W O 0.7566(3) 0.5254(3) 0.32044(19) 0.0518(13) Uani 1 1 d . . . . .
H1WO H 0.708784 0.534371 0.328427 0.062 Uiso 1 1 calc R U . . .
C1W C 0.7958(5) 0.5983(5) 0.3137(5) 0.091(4) Uani 1 1 d . . . . .
H1WA H 0.799044 0.624534 0.349602 0.109 Uiso 1 1 calc R U . . .
H1WB H 0.851038 0.585325 0.302690 0.109 Uiso 1 1 calc R U . . .
C2W C 0.7678(5) 0.6554(6) 0.2784(5) 0.130(6) Uani 1 1 d . . . . .
H2WA H 0.781011 0.639111 0.241354 0.195 Uiso 1 1 calc R U . . .
H2WB H 0.792390 0.708141 0.286306 0.195 Uiso 1 1 calc R U . . .
H2WC H 0.709930 0.659842 0.282100 0.195 Uiso 1 1 calc R U . . .
O2W O 0.8604(3) 0.9125(3) 0.70240(19) 0.0449(12) Uani 1 1 d . . . . .
H2WO H 0.852714 0.893532 0.671332 0.054 Uiso 1 1 calc R U . . .
C3W C 0.8903(5) 0.8495(5) 0.7369(4) 0.066(2) Uani 1 1 d . . . . .
H3WA H 0.867363 0.796707 0.725588 0.080 Uiso 1 1 calc R U . . .
H3WB H 0.872733 0.860263 0.774436 0.080 Uiso 1 1 calc R U . . .
C4W C 0.9782(4) 0.8439(5) 0.7357(4) 0.073(3) Uani 1 1 d . . . . .
H4WA H 0.996204 0.838097 0.698254 0.109 Uiso 1 1 calc R U . . .
H4WB H 0.995431 0.796485 0.756692 0.109 Uiso 1 1 calc R U . . .
H4WC H 1.001198 0.893401 0.751356 0.109 Uiso 1 1 calc R U . . .
O3W O 0.6019(3) 0.5583(3) 0.3409(2) 0.0567(14) Uani 1 1 d . . . . .
H3WO H 0.582114 0.587130 0.365483 0.068 Uiso 1 1 calc R U . . .
C5W C 0.5411(5) 0.5383(4) 0.3020(3) 0.055(2) Uani 1 1 d . . . . .
H5WA H 0.488146 0.548095 0.318240 0.065 Uiso 1 1 calc R U . . .
H5WB H 0.544793 0.479689 0.292954 0.065 Uiso 1 1 calc R U . . .
C6W C 0.5484(5) 0.5878(4) 0.2505(3) 0.060(2) Uani 1 1 d . . . . .
H6WA H 0.600794 0.578550 0.234280 0.090 Uiso 1 1 calc R U . . .
H6WB H 0.542250 0.645789 0.258947 0.090 Uiso 1 1 calc R U . . .
H6WC H 0.506833 0.571198 0.225023 0.090 Uiso 1 1 calc R U . . .

loop_
_atom_site_aniso_label
_atom_site_aniso_U_11
_atom_site_aniso_U_22
_atom_site_aniso_U_33
_atom_site_aniso_U_23
_atom_site_aniso_U_13
_atom_site_aniso_U_12
Zn1A 0.0298(3) 0.0194(3) 0.0318(3) -0.0008(4) -0.0022(3) 0.0032(3)
O1A 0.026(2) 0.017(2) 0.050(3) 0.0023(18) 0.002(2) 0.0038(18)
O2A 0.031(2) 0.0175(18) 0.038(2) 0.0009(19) 0.005(2) -0.0006(16)
O3A 0.035(3) 0.026(2) 0.042(3) -0.006(2) 0.000(2) -0.001(2)
O4A 0.046(3) 0.032(2) 0.037(3) 0.007(2) -0.008(2) -0.004(2)
O5A 0.041(3) 0.040(3) 0.044(3) -0.009(2) -0.004(2) 0.018(2)
O6A 0.054(3) 0.040(3) 0.046(3) -0.009(2) -0.004(3) -0.010(2)
N1A 0.027(3) 0.013(2) 0.037(3) -0.004(2) 0.003(2) -0.002(2)
N2A 0.039(3) 0.033(3) 0.031(3) 0.001(2) -0.001(3) -0.001(2)
N3A 0.026(3) 0.021(2) 0.034(3) -0.003(2) -0.002(2) 0.002(2)
N4A 0.031(3) 0.022(2) 0.039(4) 0.003(2) 0.000(3) 0.001(2)
C1A 0.026(3) 0.021(3) 0.034(4) 0.004(2) -0.003(3) -0.002(3)
C2A 0.027(3) 0.016(3) 0.035(4) -0.003(2) 0.000(3) -0.001(2)
C3A 0.025(3) 0.018(3) 0.037(4) -0.001(3) 0.003(3) 0.003(2)
C4A 0.031(3) 0.015(2) 0.033(4) -0.005(2) -0.004(3) -0.001(2)
C5A 0.033(4) 0.028(3) 0.036(4) 0.001(3) -0.001(3) 0.009(3)
C6A 0.039(4) 0.033(3) 0.037(4) -0.007(3) 0.003(3) 0.005(3)
C7A 0.031(3) 0.023(3) 0.047(4) -0.007(3) -0.008(3) 0.005(3)
C8A 0.031(4) 0.016(3) 0.056(5) -0.004(3) -0.013(3) -0.004(3)
C9A 0.036(4) 0.020(3) 0.037(4) -0.003(3) 0.001(3) 0.003(3)
C10A 0.022(3) 0.021(3) 0.050(5) 0.004(3) 0.002(3) 0.002(3)
C11A 0.055(5) 0.045(4) 0.037(4) 0.001(3) 0.005(4) -0.014(4)
C12A 0.037(4) 0.028(3) 0.046(5) -0.005(3) -0.011(3) 0.005(3)
C13A 0.040(4) 0.032(3) 0.036(4) -0.005(3) -0.001(3) -0.001(3)
C14A 0.040(4) 0.030(3) 0.046(4) 0.003(3) -0.003(3) 0.001(3)
C15A 0.038(4) 0.024(3) 0.035(4) -0.002(3) 0.002(3) -0.006(3)
C16A 0.031(4) 0.036(4) 0.059(5) 0.010(3) 0.002(4) -0.001(3)
C17A 0.033(4) 0.039(4) 0.062(5) 0.014(3) 0.001(4) 0.005(3)
C18A 0.034(4) 0.046(4) 0.056(5) 0.004(3) 0.001(4) 0.002(3)
C19A 0.039(4) 0.040(4) 0.051(5) 0.006(3) 0.006(3) 0.002(3)
C20A 0.036(4) 0.030(3) 0.054(5) 0.000(3) 0.003(3) -0.002(3)
C21A 0.037(4) 0.031(3) 0.046(5) -0.002(3) -0.003(3) 0.003(3)
C22A 0.034(4) 0.054(5) 0.044(5) 0.007(3) 0.001(3) -0.011(3)
C23A 0.036(4) 0.041(4) 0.040(5) 0.001(3) 0.002(3) 0.007(3)
C24A 0.044(5) 0.073(6) 0.037(5) -0.006(4) 0.003(4) 0.022(4)
C25A 0.052(5) 0.053(5) 0.040(5) -0.014(4) -0.014(4) 0.030(4)
C26A 0.038(4) 0.030(4) 0.051(5) -0.013(3) -0.016(3) 0.016(3)
C27A 0.052(5) 0.033(4) 0.081(7) -0.024(4) -0.036(5) 0.017(4)
C28A 0.050(5) 0.019(3) 0.096(7) -0.009(4) -0.035(5) 0.010(3)
C29A 0.033(4) 0.023(3) 0.059(5) 0.011(3) -0.015(4) -0.001(3)
C30A 0.039(4) 0.032(4) 0.091(7) 0.028(4) -0.029(4) -0.010(3)
C31A 0.039(4) 0.057(5) 0.054(5) 0.027(4) -0.006(4) -0.014(4)
C32A 0.036(4) 0.045(4) 0.037(4) 0.007(3) -0.003(3) -0.001(3)
C33A 0.032(4) 0.022(3) 0.054(5) -0.002(3) -0.015(3) 0.012(3)
C34A 0.029(4) 0.021(3) 0.040(4) -0.005(3) -0.008(3) 0.010(3)
Zn1B 0.0308(3) 0.0181(3) 0.0354(4) -0.0002(3) -0.0042(3) 0.0012(3)
O1B 0.034(2) 0.0190(19) 0.043(3) 0.0037(19) -0.003(2) -0.0015(17)
O2B 0.029(3) 0.017(2) 0.056(3) -0.0008(19) -0.001(2) 0.0010(18)
O3B 0.039(3) 0.019(2) 0.043(3) -0.0053(19) -0.001(2) -0.0037(18)
O4B 0.051(3) 0.033(3) 0.040(3) 0.003(2) -0.014(2) -0.003(2)
O5B 0.056(3) 0.034(3) 0.050(3) -0.001(2) -0.013(2) 0.007(2)
O6B 0.051(3) 0.034(2) 0.039(3) -0.006(2) -0.007(2) 0.002(2)
N1B 0.027(3) 0.018(2) 0.037(4) 0.001(2) 0.003(2) -0.005(2)
N2B 0.042(3) 0.040(3) 0.035(3) -0.002(3) -0.007(3) -0.006(3)
N3B 0.032(3) 0.017(2) 0.043(3) -0.001(2) -0.009(3) 0.006(2)
N4B 0.032(3) 0.020(2) 0.044(4) 0.005(2) -0.004(3) -0.005(2)
C1B 0.030(4) 0.023(3) 0.042(4) 0.000(3) -0.007(3) -0.003(3)
C2B 0.031(3) 0.013(3) 0.040(4) 0.001(2) -0.008(3) -0.001(2)
C3B 0.029(3) 0.016(3) 0.042(4) 0.000(3) -0.007(3) 0.001(2)
C4B 0.026(3) 0.018(3) 0.037(4) -0.005(3) -0.003(3) 0.000(2)
C5B 0.035(4) 0.036(4) 0.039(4) -0.003(3) -0.004(3) -0.005(3)
C6B 0.035(4) 0.035(4) 0.056(5) -0.008(3) -0.003(4) 0.010(3)
C7B 0.031(3) 0.023(3) 0.061(5) -0.010(3) -0.013(3) 0.004(3)
C8B 0.031(4) 0.025(3) 0.068(5) -0.006(3) -0.012(4) 0.002(3)
C9B 0.029(4) 0.022(3) 0.057(5) -0.003(3) -0.010(3) -0.001(3)
C10B 0.036(4) 0.016(3) 0.040(4) -0.002(2) -0.003(3) 0.001(3)
C11B 0.046(4) 0.041(4) 0.038(4) 0.003(3) 0.000(3) -0.009(3)
C12B 0.038(4) 0.020(3) 0.039(4) -0.008(3) -0.015(3) 0.002(3)
C13B 0.043(4) 0.024(3) 0.049(5) 0.005(3) -0.009(4) 0.004(3)
C14B 0.044(4) 0.030(3) 0.042(4) 0.005(3) -0.007(3) -0.002(3)
C15B 0.032(4) 0.032(4) 0.057(5) 0.009(3) -0.003(3) 0.000(3)
C16B 0.043(4) 0.048(4) 0.047(5) 0.007(3) -0.010(4) -0.002(3)
C17B 0.043(5) 0.039(4) 0.056(5) 0.010(3) -0.009(4) -0.003(3)
C18B 0.052(5) 0.046(4) 0.078(7) 0.027(4) -0.014(5) -0.016(4)
C19B 0.037(4) 0.049(5) 0.090(7) 0.019(5) -0.004(4) -0.009(4)
C20B 0.043(4) 0.045(5) 0.072(6) 0.025(4) -0.002(4) -0.005(3)
C21B 0.042(4) 0.031(4) 0.047(5) 0.003(3) -0.001(3) 0.001(3)
C22B 0.053(5) 0.059(5) 0.050(5) -0.015(4) 0.005(4) -0.007(4)
C23B 0.029(4) 0.035(3) 0.049(5) -0.002(3) -0.007(3) 0.004(3)
C24B 0.037(4) 0.033(3) 0.051(5) 0.004(3) 0.000(3) 0.014(3)
C25B 0.044(4) 0.034(4) 0.045(5) -0.010(3) -0.015(4) 0.011(3)
C26B 0.032(4) 0.023(3) 0.052(5) -0.010(3) -0.019(3) 0.013(3)
C27B 0.040(4) 0.026(3) 0.056(5) -0.006(3) -0.018(4) 0.008(3)
C28B 0.049(4) 0.016(3) 0.069(6) 0.000(3) -0.032(4) 0.003(3)
C29B 0.029(3) 0.018(3) 0.065(5) 0.007(3) -0.021(4) -0.004(3)
C30B 0.050(5) 0.026(3) 0.062(5) 0.010(4) -0.024(5) 0.003(3)
C31B 0.032(4) 0.046(4) 0.066(6) 0.024(4) -0.013(4) -0.008(3)
C32B 0.045(4) 0.038(4) 0.045(5) 0.013(3) -0.008(4) 0.002(3)
C33B 0.024(3) 0.017(3) 0.053(4) 0.005(3) -0.015(3) 0.003(2)
C34B 0.026(3) 0.021(3) 0.048(4) -0.008(3) -0.009(3) 0.001(2)
O1W 0.052(3) 0.050(3) 0.053(3) -0.007(2) -0.002(3) 0.005(2)
C1W 0.058(6) 0.062(6) 0.153(11) 0.025(6) -0.040(7) -0.016(5)
C2W 0.054(6) 0.126(10) 0.211(14) 0.109(10) 0.039(8) 0.028(6)
O2W 0.059(3) 0.037(3) 0.039(3) 0.000(2) 0.000(2) 0.005(2)
C3W 0.090(7) 0.044(5) 0.065(6) 0.006(4) -0.007(5) -0.003(5)
C4W 0.048(5) 0.051(5) 0.120(8) -0.008(5) -0.015(5) 0.001(4)
O3W 0.056(3) 0.059(3) 0.055(3) -0.015(3) 0.000(3) 0.020(3)
C5W 0.070(5) 0.046(4) 0.047(5) -0.002(4) -0.004(4) 0.000(4)
C6W 0.080(6) 0.051(5) 0.049(5) 0.005(4) -0.005(4) 0.016(4)

loop_
_atom_type_symbol
_atom_type_description
_atom_type_scat_dispersion_real
_atom_type_scat_dispersion_imag
_atom_type_scat_source
C C 0.0033 0.0016 'International Tables Vol C Tables 4.2.6.8 and 6.1.1.4'
H H 0.0000 0.0000 'International Tables Vol C Tables 4.2.6.8 and 6.1.1.4'
N N 0.0061 0.0033 'International Tables Vol C Tables 4.2.6.8 and 6.1.1.4'
O O 0.0106 0.0060 'International Tables Vol C Tables 4.2.6.8 and 6.1.1.4'
Zn Zn 0.2839 1.4301 'International Tables Vol C Tables 4.2.6.8 and 6.1.1.4'

loop_
_geom_angle_atom_site_label_1
_geom_angle_atom_site_label_2
_geom_angle_atom_site_label_3
_geom_angle
_geom_angle_site_symmetry_1
_geom_angle_site_symmetry_3
_geom_angle_publ_flag
O4A Zn1A O2A 129.97(17) . . ?
O4A Zn1A N3A 102.03(19) . . ?
O2A Zn1A N3A 122.40(18) . . ?
O4A Zn1A N4A 106.56(18) . . ?
O2A Zn1A N4A 103.46(16) . . ?
N3A Zn1A N4A 79.3(2) . . ?
O4A Zn1A O1A 98.54(16) . . ?
O2A Zn1A O1A 61.04(14) . . ?
N3A Zn1A O1A 92.25(17) . . ?
N4A Zn1A O1A 154.64(17) . . ?
O4A Zn1A C1A 116.88(18) . . ?
O2A Zn1A C1A 31.07(17) . . ?
N3A Zn1A C1A 109.4(2) . . ?
N4A Zn1A C1A 131.83(19) . . ?
O1A Zn1A C1A 29.97(16) . . ?
O4A Zn1A C12A 28.5(2) . . ?
O2A Zn1A C12A 113.65(19) . . ?
N3A Zn1A C12A 123.84(19) . . ?
N4A Zn1A C12A 91.7(2) . . ?
O1A Zn1A C12A 112.63(18) . . ?
C1A Zn1A C12A 116.96(19) . . ?
C1A O1A Zn1A 82.5(3) . . ?
C1A O2A Zn1A 94.7(3) . . ?
C12A O4A Zn1A 104.4(4) . . ?
C10A N1A C2A 120.7(5) . . ?
C10A N1A H1NA 119.6 . . ?
C2A N1A H1NA 119.6 . . ?
C21A N2A C13A 121.1(6) . . ?
C21A N2A H2NA 119.5 . . ?
C13A N2A H2NA 119.5 . . ?
C23A N3A C34A 119.4(5) . . ?
C23A N3A Zn1A 127.2(4) . . ?
C34A N3A Zn1A 113.4(4) . . ?
C32A N4A C33A 118.6(5) . . ?
C32A N4A Zn1A 128.5(4) . . ?
C33A N4A Zn1A 112.9(4) . . ?
O1A C1A O2A 121.7(5) . . ?
O1A C1A C2A 120.1(5) . . ?
O2A C1A C2A 118.0(5) . . ?
O1A C1A Zn1A 67.5(3) . . ?
O2A C1A Zn1A 54.2(3) . . ?
C2A C1A Zn1A 170.8(5) . . ?
C3A C2A N1A 123.6(5) . . ?
C3A C2A C1A 120.3(6) . . ?
N1A C2A C1A 115.6(5) . . ?
C2A C3A C4A 130.5(6) . . ?
C2A C3A H3A 114.7 . . ?
C4A C3A H3A 114.7 . . ?
C9A C4A C5A 117.6(5) . . ?
C9A C4A C3A 126.5(6) . . ?
C5A C4A C3A 115.8(5) . . ?
C6A C5A C4A 119.9(6) . . ?
C6A C5A H5A 120.0 . . ?
C4A C5A H5A 120.0 . . ?
C7A C6A C5A 121.0(6) . . ?
C7A C6A H6A 119.5 . . ?
C5A C6A H6A 119.5 . . ?
C6A C7A C8A 119.6(6) . . ?
C6A C7A H7A 120.2 . . ?
C8A C7A H7A 120.2 . . ?
C9A C8A C7A 119.8(6) . . ?
C9A C8A H8A 120.1 . . ?
C7A C8A H8A 120.1 . . ?
C8A C9A C4A 122.1(6) . . ?
C8A C9A H9A 119.0 . . ?
C4A C9A H9A 119.0 . . ?
O3A C10A N1A 122.9(6) . . ?
O3A C10A C11A 121.2(6) . . ?
N1A C10A C11A 116.0(5) . . ?
C10A C11A H11A 109.5 . . ?
C10A C11A H11B 109.5 . . ?
H11A C11A H11B 109.5 . . ?
C10A C11A H11C 109.5 . . ?
H11A C11A H11C 109.5 . . ?
H11B C11A H11C 109.5 . . ?
O5A C12A O4A 124.4(6) . . ?
O5A C12A C13A 119.3(7) . . ?
O4A C12A C13A 116.2(6) . . ?
O5A C12A Zn1A 78.7(4) . . ?
O4A C12A Zn1A 47.1(3) . . ?
C13A C12A Zn1A 156.2(5) . . ?
C14A C13A N2A 124.1(6) . . ?
C14A C13A C12A 119.6(6) . . ?
N2A C13A C12A 116.2(6) . . ?
C13A C14A C15A 129.0(7) . . ?
C13A C14A H14A 115.5 . . ?
C15A C14A H14A 115.5 . . ?
C16A C15A C20A 117.1(6) . . ?
C16A C15A C14A 125.2(6) . . ?
C20A C15A C14A 117.5(6) . . ?
C17A C16A C15A 121.9(6) . . ?
C17A C16A H16A 119.0 . . ?
C15A C16A H16A 119.0 . . ?
C16A C17A C18A 120.6(6) . . ?
C16A C17A H17A 119.7 . . ?
C18A C17A H17A 119.7 . . ?
C19A C18A C17A 119.2(6) . . ?
C19A C18A H18A 120.4 . . ?
C17A C18A H18A 120.4 . . ?
C18A C19A C20A 120.7(6) . . ?
C18A C19A H19A 119.7 . . ?
C20A C19A H19A 119.7 . . ?
C19A C20A C15A 120.4(6) . . ?
C19A C20A H20A 119.8 . . ?
C15A C20A H20A 119.8 . . ?
O6A C21A N2A 123.4(7) . . ?
O6A C21A C22A 121.0(6) . . ?
N2A C21A C22A 115.3(6) . . ?
C21A C22A H22A 109.5 . . ?
C21A C22A H22B 109.5 . . ?
H22A C22A H22B 109.5 . . ?
C21A C22A H22C 109.5 . . ?
H22A C22A H22C 109.5 . . ?
H22B C22A H22C 109.5 . . ?
N3A C23A C24A 119.8(6) . . ?
N3A C23A H23A 120.1 . . ?
C24A C23A H23A 120.1 . . ?
C25A C24A C23A 121.1(7) . . ?
C25A C24A H24A 119.4 . . ?
C23A C24A H24A 119.4 . . ?
C24A C25A C26A 119.0(7) . . ?
C24A C25A H25A 120.5 . . ?
C26A C25A H25A 120.5 . . ?
C25A C26A C34A 116.9(6) . . ?
C25A C26A C27A 123.5(7) . . ?
C34A C26A C27A 119.5(7) . . ?
C28A C27A C26A 120.8(7) . . ?
C28A C27A H27A 119.6 . . ?
C26A C27A H27A 119.6 . . ?
C27A C28A C29A 121.5(7) . . ?
C27A C28A H28A 119.3 . . ?
C29A C28A H28A 119.3 . . ?
C30A C29A C33A 117.7(7) . . ?
C30A C29A C28A 123.6(7) . . ?
C33A C29A C28A 118.7(7) . . ?
C31A C30A C29A 119.8(7) . . ?
C31A C30A H30A 120.1 . . ?
C29A C30A H30A 120.1 . . ?
C30A C31A C32A 119.7(7) . . ?
C30A C31A H31A 120.1 . . ?
C32A C31A H31A 120.1 . . ?
N4A C32A C31A 121.4(7) . . ?
N4A C32A H32A 119.3 . . ?
C31A C32A H32A 119.3 . . ?
N4A C33A C29A 122.7(7) . . ?
N4A C33A C34A 117.2(5) . . ?
C29A C33A C34A 120.1(6) . . ?
N3A C34A C26A 123.5(6) . . ?
N3A C34A C33A 117.1(5) . . ?
C26A C34A C33A 119.4(6) . . ?
O1B Zn1B N3B 116.66(18) . . ?
O1B Zn1B N4B 102.93(17) . . ?
N3B Zn1B N4B 79.3(2) . . ?
O1B Zn1B O4B 139.16(17) . . ?
N3B Zn1B O4B 94.03(19) . . ?
N4B Zn1B O4B 109.07(18) . . ?
O1B Zn1B O5B 94.19(18) . . ?
N3B Zn1B O5B 149.05(17) . . ?
N4B Zn1B O5B 92.1(2) . . ?
O4B Zn1B O5B 60.55(18) . . ?
O1B Zn1B O2B 60.96(15) . . ?
N3B Zn1B O2B 89.02(17) . . ?
N4B Zn1B O2B 153.15(19) . . ?
O4B Zn1B O2B 95.69(16) . . ?
O5B Zn1B O2B 109.53(16) . . ?
O1B Zn1B C12B 120.38(19) . . ?
N3B Zn1B C12B 121.5(2) . . ?
N4B Zn1B C12B 99.4(2) . . ?
O4B Zn1B C12B 30.49(19) . . ?
O5B Zn1B C12B 30.29(19) . . ?
O2B Zn1B C12B 107.26(18) . . ?
O1B Zn1B C1B 30.36(17) . . ?
N3B Zn1B C1B 105.2(2) . . ?
N4B Zn1B C1B 130.6(2) . . ?
O4B Zn1B C1B 119.36(18) . . ?
O5B Zn1B C1B 102.92(19) . . ?
O2B Zn1B C1B 30.61(16) . . ?
C12B Zn1B C1B 117.05(19) . . ?
C1B O1B Zn1B 93.4(4) . . ?
C1B O2B Zn1B 84.4(3) . . ?
C12B O4B Zn1B 89.2(4) . . ?
C12B O5B Zn1B 87.7(4) . . ?
C10B N1B C2B 123.2(5) . . ?
C10B N1B H1NB 118.4 . . ?
C2B N1B H1NB 118.4 . . ?
C21B N2B C13B 120.1(6) . . ?
C21B N2B H2NB 120.0 . . ?
C13B N2B H2NB 120.0 . . ?
C23B N3B C34B 118.6(5) . . ?
C23B N3B Zn1B 127.3(4) . . ?
C34B N3B Zn1B 113.8(4) . . ?
C32B N4B C33B 118.8(5) . . ?
C32B N4B Zn1B 128.8(5) . . ?
C33B N4B Zn1B 112.4(4) . . ?
O1B C1B O2B 121.2(5) . . ?
O1B C1B C2B 120.1(6) . . ?
O2B C1B C2B 118.5(5) . . ?
O1B C1B Zn1B 56.3(3) . . ?
O2B C1B Zn1B 65.0(3) . . ?
C2B C1B Zn1B 172.4(5) . . ?
C3B C2B N1B 125.7(5) . . ?
C3B C2B C1B 118.4(6) . . ?
N1B C2B C1B 115.5(5) . . ?
C2B C3B C4B 130.8(6) . . ?
C2B C3B H3B 114.6 . . ?
C4B C3B H3B 114.6 . . ?
C9B C4B C5B 116.9(5) . . ?
C9B C4B C3B 126.4(6) . . ?
C5B C4B C3B 116.7(6) . . ?
C6B C5B C4B 122.4(6) . . ?
C6B C5B H5B 118.8 . . ?
C4B C5B H5B 118.8 . . ?
C7B C6B C5B 120.0(7) . . ?
C7B C6B H6B 120.0 . . ?
C5B C6B H6B 120.0 . . ?
C6B C7B C8B 119.9(6) . . ?
C6B C7B H7B 120.0 . . ?
C8B C7B H7B 120.0 . . ?
C9B C8B C7B 118.3(7) . . ?
C9B C8B H8B 120.9 . . ?
C7B C8B H8B 120.9 . . ?
C4B C9B C8B 122.5(7) . . ?
C4B C9B H9B 118.7 . . ?
C8B C9B H9B 118.7 . . ?
O3B C10B N1B 122.5(6) . . ?
O3B C10B C11B 121.3(6) . . ?
N1B C10B C11B 116.1(5) . . ?
C10B C11B H11D 109.5 . . ?
C10B C11B H11E 109.5 . . ?
H11D C11B H11E 109.5 . . ?
C10B C11B H11F 109.5 . . ?
H11D C11B H11F 109.5 . . ?
H11E C11B H11F 109.5 . . ?
O5B C12B O4B 121.7(6) . . ?
O5B C12B C13B 119.1(6) . . ?
O4B C12B C13B 119.2(6) . . ?
O5B C12B Zn1B 62.0(3) . . ?
O4B C12B Zn1B 60.4(3) . . ?
C13B C12B Zn1B 169.2(4) . . ?
C14B C13B N2B 126.1(6) . . ?
C14B C13B C12B 118.8(7) . . ?
N2B C13B C12B 115.1(6) . . ?
C13B C14B C15B 131.0(7) . . ?
C13B C14B H14B 114.5 . . ?
C15B C14B H14B 114.5 . . ?
C16B C15B C20B 118.3(7) . . ?
C16B C15B C14B 124.9(6) . . ?
C20B C15B C14B 116.8(7) . . ?
C17B C16B C15B 120.4(7) . . ?
C17B C16B H16B 119.8 . . ?
C15B C16B H16B 119.8 . . ?
C16B C17B C18B 121.8(8) . . ?
C16B C17B H17B 119.1 . . ?
C18B C17B H17B 119.1 . . ?
C19B C18B C17B 118.3(8) . . ?
C19B C18B H18B 120.9 . . ?
C17B C18B H18B 120.9 . . ?
C18B C19B C20B 121.0(8) . . ?
C18B C19B H19B 119.5 . . ?
C20B C19B H19B 119.5 . . ?
C19B C20B C15B 120.3(8) . . ?
C19B C20B H20B 119.9 . . ?
C15B C20B H20B 119.9 . . ?
O6B C21B N2B 119.8(6) . . ?
O6B C21B C22B 123.4(6) . . ?
N2B C21B C22B 116.7(6) . . ?
C21B C22B H22D 109.5 . . ?
C21B C22B H22E 109.5 . . ?
H22D C22B H22E 109.5 . . ?
C21B C22B H22F 109.5 . . ?
H22D C22B H22F 109.5 . . ?
H22E C22B H22F 109.5 . . ?
N3B C23B C24B 123.0(6) . . ?
N3B C23B H23B 118.5 . . ?
C24B C23B H23B 118.5 . . ?
C25B C24B C23B 117.9(7) . . ?
C25B C24B H24B 121.1 . . ?
C23B C24B H24B 121.1 . . ?
C24B C25B C26B 120.9(6) . . ?
C24B C25B H25B 119.5 . . ?
C26B C25B H25B 119.5 . . ?
C25B C26B C34B 117.3(6) . . ?
C25B C26B C27B 123.5(6) . . ?
C34B C26B C27B 119.2(7) . . ?
C28B C27B C26B 120.3(7) . . ?
C28B C27B H27B 119.8 . . ?
C26B C27B H27B 119.8 . . ?
C27B C28B C29B 121.2(6) . . ?
C27B C28B H28B 119.4 . . ?
C29B C28B H28B 119.4 . . ?
C33B C29B C30B 116.9(7) . . ?
C33B C29B C28B 119.4(7) . . ?
C30B C29B C28B 123.7(6) . . ?
C31B C30B C29B 119.0(6) . . ?
C31B C30B H30B 120.5 . . ?
C29B C30B H30B 120.5 . . ?
C30B C31B C32B 120.4(7) . . ?
C30B C31B H31B 119.8 . . ?
C32B C31B H31B 119.8 . . ?
N4B C32B C31B 121.3(7) . . ?
N4B C32B H32B 119.4 . . ?
C31B C32B H32B 119.4 . . ?
N4B C33B C29B 123.4(6) . . ?
N4B C33B C34B 117.9(5) . . ?
C29B C33B C34B 118.6(6) . . ?
N3B C34B C26B 122.4(6) . . ?
N3B C34B C33B 116.4(5) . . ?
C26B C34B C33B 121.2(6) . . ?
C1W O1W H1WO 109.5 . . ?
C2W C1W O1W 120.6(9) . . ?
C2W C1W H1WA 107.2 . . ?
O1W C1W H1WA 107.2 . . ?
C2W C1W H1WB 107.2 . . ?
O1W C1W H1WB 107.2 . . ?
H1WA C1W H1WB 106.8 . . ?
C1W C2W H2WA 109.5 . . ?
C1W C2W H2WB 109.5 . . ?
H2WA C2W H2WB 109.5 . . ?
C1W C2W H2WC 109.5 . . ?
H2WA C2W H2WC 109.5 . . ?
H2WB C2W H2WC 109.5 . . ?
C3W O2W H2WO 109.5 . . ?
O2W C3W C4W 112.5(7) . . ?
O2W C3W H3WA 109.1 . . ?
C4W C3W H3WA 109.1 . . ?
O2W C3W H3WB 109.1 . . ?
C4W C3W H3WB 109.1 . . ?
H3WA C3W H3WB 107.8 . . ?
C3W C4W H4WA 109.5 . . ?
C3W C4W H4WB 109.5 . . ?
H4WA C4W H4WB 109.5 . . ?
C3W C4W H4WC 109.5 . . ?
H4WA C4W H4WC 109.5 . . ?
H4WB C4W H4WC 109.5 . . ?
C5W O3W H3WO 109.5 . . ?
O3W C5W C6W 112.4(6) . . ?
O3W C5W H5WA 109.1 . . ?
C6W C5W H5WA 109.1 . . ?
O3W C5W H5WB 109.1 . . ?
C6W C5W H5WB 109.1 . . ?
H5WA C5W H5WB 107.8 . . ?
C5W C6W H6WA 109.5 . . ?
C5W C6W H6WB 109.5 . . ?
H6WA C6W H6WB 109.5 . . ?
C5W C6W H6WC 109.5 . . ?
H6WA C6W H6WC 109.5 . . ?
H6WB C6W H6WC 109.5 . . ?

loop_
_geom_bond_atom_site_label_1
_geom_bond_atom_site_label_2
_geom_bond_distance
_geom_bond_site_symmetry_2
_geom_bond_publ_flag
Zn1A O4A 1.960(4) . ?
Zn1A O2A 2.024(4) . ?
Zn1A N3A 2.079(5) . ?
Zn1A N4A 2.091(5) . ?
Zn1A O1A 2.316(4) . ?
Zn1A C1A 2.486(5) . ?
Zn1A C12A 2.592(7) . ?
O1A C1A 1.253(7) . ?
O2A C1A 1.288(6) . ?
O3A C10A 1.239(7) . ?
O4A C12A 1.277(8) . ?
O5A C12A 1.240(8) . ?
O6A C21A 1.227(7) . ?
N1A C10A 1.345(8) . ?
N1A C2A 1.416(7) . ?
N1A H1NA 0.8800 . ?
N2A C21A 1.344(8) . ?
N2A C13A 1.418(8) . ?
N2A H2NA 0.8800 . ?
N3A C23A 1.313(8) . ?
N3A C34A 1.359(7) . ?
N4A C32A 1.339(8) . ?
N4A C33A 1.360(7) . ?
C1A C2A 1.493(7) . ?
C2A C3A 1.348(8) . ?
C3A C4A 1.449(7) . ?
C3A H3A 0.9500 . ?
C4A C9A 1.397(8) . ?
C4A C5A 1.415(8) . ?
C5A C6A 1.404(8) . ?
C5A H5A 0.9500 . ?
C6A C7A 1.381(8) . ?
C6A H6A 0.9500 . ?
C7A C8A 1.393(8) . ?
C7A H7A 0.9500 . ?
C8A C9A 1.385(8) . ?
C8A H8A 0.9500 . ?
C9A H9A 0.9500 . ?
C10A C11A 1.506(8) . ?
C11A H11A 0.9800 . ?
C11A H11B 0.9800 . ?
C11A H11C 0.9800 . ?
C12A C13A 1.526(9) . ?
C13A C14A 1.337(9) . ?
C14A C15A 1.470(8) . ?
C14A H14A 0.9500 . ?
C15A C16A 1.397(8) . ?
C15A C20A 1.420(8) . ?
C16A C17A 1.369(8) . ?
C16A H16A 0.9500 . ?
C17A C18A 1.393(9) . ?
C17A H17A 0.9500 . ?
C18A C19A 1.382(9) . ?
C18A H18A 0.9500 . ?
C19A C20A 1.391(9) . ?
C19A H19A 0.9500 . ?
C20A H20A 0.9500 . ?
C21A C22A 1.491(9) . ?
C22A H22A 0.9800 . ?
C22A H22B 0.9800 . ?
C22A H22C 0.9800 . ?
C23A C24A 1.424(9) . ?
C23A H23A 0.9500 . ?
C24A C25A 1.362(10) . ?
C24A H24A 0.9500 . ?
C25A C26A 1.394(10) . ?
C25A H25A 0.9500 . ?
C26A C34A 1.396(8) . ?
C26A C27A 1.430(9) . ?
C27A C28A 1.335(11) . ?
C27A H27A 0.9500 . ?
C28A C29A 1.422(10) . ?
C28A H28A 0.9500 . ?
C29A C30A 1.391(10) . ?
C29A C33A 1.407(8) . ?
C30A C31A 1.370(10) . ?
C30A H30A 0.9500 . ?
C31A C32A 1.412(9) . ?
C31A H31A 0.9500 . ?
C32A H32A 0.9500 . ?
C33A C34A 1.420(9) . ?
Zn1B O1B 2.070(4) . ?
Zn1B N3B 2.070(5) . ?
Zn1B N4B 2.105(4) . ?
Zn1B O4B 2.143(4) . ?
Zn1B O5B 2.179(5) . ?
Zn1B O2B 2.262(4) . ?
Zn1B C12B 2.465(6) . ?
Zn1B C1B 2.485(6) . ?
O1B C1B 1.258(7) . ?
O2B C1B 1.271(7) . ?
O3B C10B 1.244(6) . ?
O4B C12B 1.251(8) . ?
O5B C12B 1.244(7) . ?
O6B C21B 1.245(8) . ?
N1B C10B 1.331(7) . ?
N1B C2B 1.414(8) . ?
N1B H1NB 0.8800 . ?
N2B C21B 1.389(8) . ?
N2B C13B 1.411(9) . ?
N2B H2NB 0.8800 . ?
N3B C23B 1.328(8) . ?
N3B C34B 1.368(7) . ?
N4B C32B 1.323(8) . ?
N4B C33B 1.356(8) . ?
C1B C2B 1.503(7) . ?
C2B C3B 1.338(8) . ?
C3B C4B 1.457(7) . ?
C3B H3B 0.9500 . ?
C4B C9B 1.396(8) . ?
C4B C5B 1.403(8) . ?
C5B C6B 1.389(8) . ?
C5B H5B 0.9500 . ?
C6B C7B 1.378(9) . ?
C6B H6B 0.9500 . ?
C7B C8B 1.427(9) . ?
C7B H7B 0.9500 . ?
C8B C9B 1.401(8) . ?
C8B H8B 0.9500 . ?
C9B H9B 0.9500 . ?
C10B C11B 1.499(8) . ?
C11B H11D 0.9800 . ?
C11B H11E 0.9800 . ?
C11B H11F 0.9800 . ?
C12B C13B 1.512(9) . ?
C13B C14B 1.330(8) . ?
C14B C15B 1.492(9) . ?
C14B H14B 0.9500 . ?
C15B C16B 1.392(9) . ?
C15B C20B 1.401(9) . ?
C16B C17B 1.371(9) . ?
C16B H16B 0.9500 . ?
C17B C18B 1.383(10) . ?
C17B H17B 0.9500 . ?
C18B C19B 1.382(11) . ?
C18B H18B 0.9500 . ?
C19B C20B 1.387(10) . ?
C19B H19B 0.9500 . ?
C20B H20B 0.9500 . ?
C21B C22B 1.449(9) . ?
C22B H22D 0.9800 . ?
C22B H22E 0.9800 . ?
C22B H22F 0.9800 . ?
C23B C24B 1.406(9) . ?
C23B H23B 0.9500 . ?
C24B C25B 1.377(8) . ?
C24B H24B 0.9500 . ?
C25B C26B 1.398(9) . ?
C25B H25B 0.9500 . ?
C26B C34B 1.400(8) . ?
C26B C27B 1.412(8) . ?
C27B C28B 1.365(10) . ?
C27B H27B 0.9500 . ?
C28B C29B 1.431(10) . ?
C28B H28B 0.9500 . ?
C29B C33B 1.403(8) . ?
C29B C30B 1.407(10) . ?
C30B C31B 1.372(10) . ?
C30B H30B 0.9500 . ?
C31B C32B 1.408(9) . ?
C31B H31B 0.9500 . ?
C32B H32B 0.9500 . ?
C33B C34B 1.420(9) . ?
O1W C1W 1.378(9) . ?
O1W H1WO 0.8400 . ?
C1W C2W 1.366(11) . ?
C1W H1WA 0.9900 . ?
C1W H1WB 0.9900 . ?
C2W H2WA 0.9800 . ?
C2W H2WB 0.9800 . ?
C2W H2WC 0.9800 . ?
O2W C3W 1.432(8) . ?
O2W H2WO 0.8400 . ?
C3W C4W 1.481(10) . ?
C3W H3WA 0.9900 . ?
C3W H3WB 0.9900 . ?
C4W H4WA 0.9800 . ?
C4W H4WB 0.9800 . ?
C4W H4WC 0.9800 . ?
O3W C5W 1.442(8) . ?
O3W H3WO 0.8400 . ?
C5W C6W 1.517(9) . ?
C5W H5WA 0.9900 . ?
C5W H5WB 0.9900 . ?
C6W H6WA 0.9800 . ?
C6W H6WB 0.9800 . ?
C6W H6WC 0.9800 . ?
